data_4087544
loop_
_publ_author_name
'Zhou, Xiaoxi'
'He, Xiehua'
'Lin, Jianfeng'
'Zhuo, Qingde'
'Chen, Zhixin'
'Zhang, Hong'
'Wang, Jianbo'
'Xia, Haiping'

_publ_section_title
;
 Reactions of Osmium Hydrido Alkenylcarbyne with Allenoates: Insertion and
 [3 + 2] Annulation
;
_journal_issue 9
_journal_name_full Organometallics
_journal_page_first 1742
_journal_paper_doi 10.1021/acs.organomet.5b00242
_journal_volume 34
_journal_year 2015
_chemical_formula_moiety 'C69 H59 B2 F8 O2 Os P3, C1 Cl3 H1'
_chemical_formula_sum 'C70 H60 B2 Cl3 F8 O2 Os P3'
_chemical_formula_weight 1496.26
_space_group_IT_number 14
_space_group_name_Hall '-P 2ybc'
_space_group_name_H-M_alt 'P 1 21/c 1'
_symmetry_cell_setting monoclinic
_symmetry_space_group_name_H-M 'P 1 21/c 1'
_atom_sites_solution_hydrogens geom
_atom_sites_solution_primary direct
_atom_sites_solution_secondary difmap
_audit_creation_method SHELXL-97
_cell_angle_alpha 90.00
_cell_angle_beta 110.4420(10)
_cell_angle_gamma 90.00
_cell_formula_units_Z 4
_cell_length_a 19.7718(8)
_cell_length_b 23.4779(9)
_cell_length_c 14.3128(4)
_cell_measurement_temperature 173(2)
_cell_measurement_theta_max 55.01
_cell_measurement_theta_min 6.03
_cell_volume 6225.6(4)
_computing_cell_refinement 'Bruker FRAMBO'
_computing_data_collection 'Bruker FRAMBO'
_computing_data_reduction 'Bruker SAINT'
_computing_molecular_graphics 'Bruker SHELXTL'
_computing_publication_material 'Bruker SHELXTL'
_computing_structure_refinement 'SHELXL-97 (Sheldrick, 1997)'
_computing_structure_solution 'SHELXS-97 (Sheldrick, 1990)'
_diffrn_ambient_temperature 173(2)
_diffrn_measured_fraction_theta_full 0.998
_diffrn_measured_fraction_theta_max 0.998
_diffrn_measurement_device_type 'multiwire proportional'
_diffrn_measurement_method 'phi and omega scans'
_diffrn_radiation_monochromator graphite
_diffrn_radiation_source 'fine-focus sealed tube'
_diffrn_radiation_type MoK\a
_diffrn_radiation_wavelength 0.71073
_diffrn_reflns_av_R_equivalents 0.0853
_diffrn_reflns_av_sigmaI/netI 0.0691
_diffrn_reflns_limit_h_max 25
_diffrn_reflns_limit_h_min -25
_diffrn_reflns_limit_k_max 29
_diffrn_reflns_limit_k_min -30
_diffrn_reflns_limit_l_max 18
_diffrn_reflns_limit_l_min -18
_diffrn_reflns_number 59993
_diffrn_reflns_theta_full 27.48
_diffrn_reflns_theta_max 27.48
_diffrn_reflns_theta_min 3.01
_exptl_absorpt_coefficient_mu 2.326
_exptl_absorpt_correction_T_max 1.0000
_exptl_absorpt_correction_T_min 0.4983
_exptl_absorpt_correction_type multi-scan
_exptl_crystal_colour yellow
_exptl_crystal_density_diffrn 1.596
_exptl_crystal_density_method 'not measured'
_exptl_crystal_description block
_exptl_crystal_F_000 3000
_exptl_crystal_size_max 0.2
_exptl_crystal_size_mid 0.15
_exptl_crystal_size_min 0.1
_refine_diff_density_max 3.051
_refine_diff_density_min -2.419
_refine_diff_density_rms 0.228
_refine_ls_extinction_method none
_refine_ls_goodness_of_fit_ref 1.125
_refine_ls_hydrogen_treatment constr
_refine_ls_matrix_type full
_refine_ls_number_parameters 779
_refine_ls_number_reflns 14249
_refine_ls_number_restraints 3
_refine_ls_restrained_S_all 1.126
_refine_ls_R_factor_all 0.0899
_refine_ls_R_factor_gt 0.0559
_refine_ls_shift/su_max 0.004
_refine_ls_shift/su_mean 0.000
_refine_ls_structure_factor_coef Fsqd
_refine_ls_weighting_details 'calc w=1/[\s^2^(Fo^2^)+(0.0824P)^2^+27.0211P] where P=(Fo^2^+2Fc^2^)/3'
_refine_ls_weighting_scheme calc
_refine_ls_wR_factor_gt 0.1436
_refine_ls_wR_factor_ref 0.1725
_reflns_number_gt 10598
_reflns_number_total 14249
_reflns_threshold_expression >2sigma(I)
_cod_data_source_file om5b00242_si_003.cif
_cod_data_source_block complex_9
_cod_original_sg_symbol_H-M P2(1)/c
_cod_database_code 4087544

loop_
_symmetry_equiv_pos_as_xyz
'x, y, z'
'-x, y+1/2, -z+1/2'
'-x, -y, -z'
'x, -y-1/2, z-1/2'

loop_
_atom_site_label
_atom_site_type_symbol
_atom_site_fract_x
_atom_site_fract_y
_atom_site_fract_z
_atom_site_U_iso_or_equiv
_atom_site_adp_type
_atom_site_occupancy
_atom_site_symmetry_multiplicity
_atom_site_calc_flag
_atom_site_refinement_flags
Os1 Os 0.312850(11) 1.519515(10) 1.304711(15) 0.01849(9) Uani 1 1 d .
P1 P 0.24356(8) 1.52178(7) 1.13175(11) 0.0211(3) Uani 1 1 d .
P2 P 0.32670(8) 1.61928(7) 1.32395(12) 0.0227(3) Uani 1 1 d .
P3 P 0.14429(8) 1.49589(8) 1.46413(12) 0.0235(3) Uani 1 1 d .
C6 C 0.3306(3) 1.4228(3) 1.3437(4) 0.0218(12) Uani 1 1 d .
C10 C 0.3915(3) 1.5013(3) 1.4597(4) 0.0234(13) Uani 1 1 d .
H10 H 0.3952 1.5273 1.5167 0.028 Uiso 1 1 calc R
C1 C 0.2211(3) 1.5218(2) 1.3434(4) 0.0202(12) Uani 1 1 d .
H1 H 0.1811 1.5449 1.3071 0.024 Uiso 1 1 calc R
C115 C 0.0426(3) 1.5971(4) 1.0609(5) 0.0370(17) Uani 1 1 d .
H115 H -0.0044 1.5867 1.0588 0.044 Uiso 1 1 calc R
C8 C 0.4220(3) 1.4803(2) 1.3093(5) 0.0218(12) Uani 1 1 d .
H8 H 0.4450 1.4933 1.2609 0.026 Uiso 1 1 calc R
C222 C 0.3326(4) 1.7070(3) 1.1910(5) 0.0340(15) Uani 1 1 d .
H222 H 0.2937 1.7244 1.2047 0.041 Uiso 1 1 calc R
C9 C 0.4324(3) 1.5118(3) 1.3974(4) 0.0224(13) Uani 1 1 d .
H9 H 0.4629 1.5468 1.4095 0.027 Uiso 1 1 calc R
C7 C 0.3678(3) 1.4386(2) 1.2811(5) 0.0218(12) Uani 1 1 d .
H7 H 0.3533 1.4218 1.2128 0.026 Uiso 1 1 calc R
C113 C 0.1240(4) 1.6670(3) 1.0411(5) 0.0376(16) Uani 1 1 d .
H113 H 0.1333 1.7049 1.0256 0.045 Uiso 1 1 calc R
C11 C 0.3379(3) 1.4591(3) 1.4291(4) 0.0198(11) Uani 1 1 d .
C211 C 0.2556(4) 1.6680(3) 1.3319(5) 0.0268(13) Uani 1 1 d .
C311 C 0.1493(3) 1.5598(3) 1.5354(4) 0.0248(13) Uani 1 1 d .
C2 C 0.2192(3) 1.4897(3) 1.4215(4) 0.0220(12) Uani 1 1 d .
C231 C 0.3979(3) 1.6360(3) 1.4450(5) 0.0283(14) Uani 1 1 d .
C331 C 0.0634(3) 1.5002(3) 1.3555(5) 0.0286(14) Uani 1 1 d .
C123 C 0.1313(4) 1.3721(3) 1.1076(6) 0.0382(17) Uani 1 1 d .
H123 H 0.1035 1.3545 1.1420 0.046 Uiso 1 1 calc R
C111 C 0.1663(3) 1.5714(3) 1.0909(4) 0.0277(14) Uani 1 1 d .
C332 C 0.0211(4) 1.5490(3) 1.3350(5) 0.0364(16) Uani 1 1 d .
H332 H 0.0319 1.5797 1.3811 0.044 Uiso 1 1 calc R
C5 C 0.2810(3) 1.3753(3) 1.3433(5) 0.0262(13) Uani 1 1 d .
C116 C 0.0984(3) 1.5557(3) 1.0883(5) 0.0272(13) Uani 1 1 d .
H116 H 0.0893 1.5180 1.1045 0.033 Uiso 1 1 calc R
C232 C 0.3833(4) 1.6249(3) 1.5309(5) 0.0349(15) Uani 1 1 d .
H232 H 0.3372 1.6107 1.5264 0.042 Uiso 1 1 calc R
C121 C 0.2034(3) 1.4519(3) 1.0886(5) 0.0270(13) Uani 1 1 d .
C132 C 0.2465(4) 1.5546(4) 0.9440(5) 0.0396(17) Uani 1 1 d .
H132 H 0.1961 1.5608 0.9266 0.048 Uiso 1 1 calc R
C323 C 0.1998(4) 1.3907(4) 1.7022(5) 0.0411(18) Uani 1 1 d .
H323 H 0.2370 1.3892 1.7658 0.049 Uiso 1 1 calc R
C321 C 0.1426(3) 1.4367(3) 1.5442(5) 0.0282(14) Uani 1 1 d .
C322 C 0.1968(4) 1.4361(3) 1.6383(5) 0.0324(15) Uani 1 1 d .
H322 H 0.2310 1.4662 1.6583 0.039 Uiso 1 1 calc R
C3 C 0.2778(3) 1.4470(3) 1.4684(4) 0.0248(13) Uani 1 1 d .
H3 H 0.2950 1.4488 1.5429 0.030 Uiso 1 1 calc R
C212 C 0.1823(3) 1.6577(3) 1.2862(5) 0.0289(14) Uani 1 1 d .
H212 H 0.1665 1.6230 1.2509 0.035 Uiso 1 1 calc R
C316 C 0.1096(4) 1.5645(3) 1.5991(5) 0.0341(15) Uani 1 1 d .
H316 H 0.0850 1.5322 1.6112 0.041 Uiso 1 1 calc R
C122 C 0.1639(3) 1.4246(3) 1.1399(5) 0.0313(14) Uani 1 1 d .
H122 H 0.1593 1.4421 1.1973 0.038 Uiso 1 1 calc R
C216 C 0.2769(4) 1.7205(3) 1.3801(5) 0.0380(16) Uani 1 1 d .
H216 H 0.3268 1.7287 1.4107 0.046 Uiso 1 1 calc R
C131 C 0.2864(3) 1.5376(3) 1.0404(5) 0.0285(14) Uani 1 1 d .
C136 C 0.3598(4) 1.5280(4) 1.0622(6) 0.0434(19) Uani 1 1 d .
H136 H 0.3888 1.5162 1.1274 0.052 Uiso 1 1 calc R
C312 C 0.1867(4) 1.6068(3) 1.5203(5) 0.0341(15) Uani 1 1 d .
H312 H 0.2146 1.6037 1.4783 0.041 Uiso 1 1 calc R
C213 C 0.1315(4) 1.6977(3) 1.2915(5) 0.0364(16) Uani 1 1 d .
H213 H 0.0814 1.6896 1.2616 0.044 Uiso 1 1 calc R
C112 C 0.1787(4) 1.6271(3) 1.0670(5) 0.0285(13) Uani 1 1 d .
H112 H 0.2254 1.6377 1.0686 0.034 Uiso 1 1 calc R
C221 C 0.3596(4) 1.6550(3) 1.2343(5) 0.0294(14) Uani 1 1 d .
C4 C 0.2542(4) 1.3862(3) 1.4299(5) 0.0334(15) Uani 1 1 d .
H4A H 0.2755 1.3580 1.4837 0.040 Uiso 1 1 calc R
H4B H 0.2010 1.3828 1.4069 0.040 Uiso 1 1 calc R
C336 C 0.0462(4) 1.4542(3) 1.2887(5) 0.0352(16) Uani 1 1 d .
H336 H 0.0744 1.4205 1.3031 0.042 Uiso 1 1 calc R
C236 C 0.4649(4) 1.6569(3) 1.4519(6) 0.0378(17) Uani 1 1 d .
H236 H 0.4753 1.6648 1.3932 0.045 Uiso 1 1 calc R
C125 C 0.1793(4) 1.3718(3) 0.9751(6) 0.0421(18) Uani 1 1 d .
H125 H 0.1851 1.3538 0.9188 0.051 Uiso 1 1 calc R
C126 C 0.2116(4) 1.4247(3) 1.0069(5) 0.0331(15) Uani 1 1 d .
H126 H 0.2393 1.4422 0.9725 0.040 Uiso 1 1 calc R
C324 C 0.1480(5) 1.3473(3) 1.6728(6) 0.0458(19) Uani 1 1 d .
H324 H 0.1495 1.3168 1.7170 0.055 Uiso 1 1 calc R
C315 C 0.1058(4) 1.6149(3) 1.6441(5) 0.0406(17) Uani 1 1 d .
H315 H 0.0777 1.6178 1.6858 0.049 Uiso 1 1 calc R
C124 C 0.1391(4) 1.3453(3) 1.0247(6) 0.0411(18) Uani 1 1 d .
H124 H 0.1172 1.3094 1.0028 0.049 Uiso 1 1 calc R
C226 C 0.4171(5) 1.6306(4) 1.2139(6) 0.047(2) Uani 1 1 d .
H226 H 0.4362 1.5951 1.2434 0.056 Uiso 1 1 calc R
C334 C -0.0549(4) 1.5078(4) 1.1814(6) 0.050(2) Uani 1 1 d .
H334 H -0.0962 1.5101 1.1223 0.060 Uiso 1 1 calc R
C326 C 0.0913(4) 1.3936(3) 1.5148(5) 0.0358(16) Uani 1 1 d .
H326 H 0.0540 1.3947 1.4512 0.043 Uiso 1 1 calc R
C335 C -0.0128(4) 1.4590(4) 1.2015(6) 0.0443(19) Uani 1 1 d .
H335 H -0.0246 1.4286 1.1548 0.053 Uiso 1 1 calc R
C114 C 0.0554(4) 1.6518(3) 1.0375(6) 0.0412(17) Uani 1 1 d .
H114 H 0.0175 1.6791 1.0191 0.049 Uiso 1 1 calc R
C214 C 0.1533(5) 1.7491(3) 1.3398(6) 0.0442(19) Uani 1 1 d .
H214 H 0.1186 1.7763 1.3429 0.053 Uiso 1 1 calc R
C233 C 0.4361(5) 1.6344(3) 1.6245(5) 0.0437(19) Uani 1 1 d .
H233 H 0.4261 1.6263 1.6834 0.052 Uiso 1 1 calc R
C133 C 0.2780(5) 1.5629(4) 0.8723(5) 0.0456(19) Uani 1 1 d .
H133 H 0.2495 1.5749 0.8071 0.055 Uiso 1 1 calc R
C333 C -0.0372(4) 1.5524(4) 1.2466(6) 0.0447(19) Uani 1 1 d .
H333 H -0.0652 1.5863 1.2310 0.054 Uiso 1 1 calc R
C134 C 0.3505(4) 1.5534(4) 0.8963(6) 0.048(2) Uani 1 1 d .
H134 H 0.3724 1.5595 0.8476 0.057 Uiso 1 1 calc R
C313 C 0.1836(5) 1.6582(3) 1.5662(6) 0.0439(18) Uani 1 1 d .
H313 H 0.2089 1.6904 1.5550 0.053 Uiso 1 1 calc R
C314 C 0.1437(5) 1.6627(3) 1.6286(6) 0.0455(19) Uani 1 1 d .
H314 H 0.1418 1.6978 1.6607 0.055 Uiso 1 1 calc R
C224 C 0.4196(5) 1.7087(4) 1.1088(6) 0.050(2) Uani 1 1 d .
H224 H 0.4401 1.7275 1.0661 0.060 Uiso 1 1 calc R
C215 C 0.2271(5) 1.7605(3) 1.3840(6) 0.046(2) Uani 1 1 d .
H215 H 0.2428 1.7958 1.4168 0.055 Uiso 1 1 calc R
C223 C 0.3623(5) 1.7332(4) 1.1283(6) 0.0451(19) Uani 1 1 d .
H223 H 0.3432 1.7685 1.0981 0.054 Uiso 1 1 calc R
C225 C 0.4467(5) 1.6577(4) 1.1505(7) 0.053(2) Uani 1 1 d .
H225 H 0.4857 1.6406 1.1365 0.064 Uiso 1 1 calc R
C325 C 0.0956(5) 1.3488(3) 1.5806(6) 0.0442(19) Uani 1 1 d .
H325 H 0.0614 1.3188 1.5608 0.053 Uiso 1 1 calc R
C135 C 0.3916(5) 1.5355(4) 0.9892(6) 0.053(2) Uani 1 1 d .
H135 H 0.4416 1.5280 1.0047 0.064 Uiso 1 1 calc R
F4 F 0.4343(2) 1.0616(2) 1.1599(3) 0.0473(11) Uani 1 1 d .
O1 O 0.3289(3) 1.3319(2) 1.1780(4) 0.0400(12) Uani 1 1 d .
F3 F 0.3674(3) 0.9872(2) 1.1787(4) 0.0619(15) Uani 1 1 d .
F2 F 0.4682(3) 1.0134(3) 1.3054(4) 0.0727(19) Uani 1 1 d .
F1 F 0.3682(3) 1.0684(2) 1.2618(4) 0.0645(15) Uani 1 1 d .
O2 O 0.2672(4) 1.2541(3) 1.1880(5) 0.0608(18) Uani 1 1 d .
C12 C 0.2661(4) 1.3266(3) 1.2933(5) 0.0304(14) Uani 1 1 d .
H12 H 0.2347 1.3016 1.3108 0.037 Uiso 1 1 calc R
C13 C 0.2915(4) 1.3062(3) 1.2145(5) 0.0336(15) Uani 1 1 d .
C235 C 0.5173(4) 1.6665(3) 1.5461(7) 0.049(2) Uani 1 1 d .
H235 H 0.5635 1.6805 1.5511 0.059 Uiso 1 1 calc R
C234 C 0.5023(4) 1.6556(3) 1.6313(6) 0.046(2) Uani 1 1 d .
H234 H 0.5378 1.6627 1.6948 0.055 Uiso 1 1 calc R
B1 B 0.4096(5) 1.0331(4) 1.2276(6) 0.0400(19) Uani 1 1 d .
C15 C 0.3623(7) 1.2021(5) 1.1559(9) 0.079(3) Uani 1 1 d .
H15A H 0.3771 1.1854 1.1033 0.119 Uiso 1 1 calc R
H15B H 0.3606 1.1722 1.2030 0.119 Uiso 1 1 calc R
H15C H 0.3971 1.2314 1.1913 0.119 Uiso 1 1 calc R
C14 C 0.2891(6) 1.2283(4) 1.1106(8) 0.070(3) Uani 1 1 d .
H14A H 0.2902 1.2577 1.0615 0.083 Uiso 1 1 calc R
H14B H 0.2537 1.1987 1.0752 0.083 Uiso 1 1 calc R
F8 F 0.0196(4) 1.2704(4) 1.3673(6) 0.123(3) Uani 1 1 d .
B2 B 0.0554(6) 1.2756(5) 1.3022(9) 0.055(3) Uani 1 1 d .
F7 F 0.0427(6) 1.2367(6) 1.2409(13) 0.252(10) Uani 1 1 d .
F6 F 0.1234(5) 1.2864(8) 1.3467(8) 0.235(9) Uani 1 1 d .
F5 F 0.0268(11) 1.3206(6) 1.2566(13) 0.251(9) Uani 1 1 d .
Cl1 Cl 0.3765(4) 1.1943(3) 1.4282(6) 0.2023(16) Uiso 1 1 d D
Cl2 Cl 0.5055(4) 1.1989(3) 1.6054(6) 0.2023(16) Uiso 1 1 d D
Cl3 Cl 0.4487(4) 1.1011(4) 1.5685(6) 0.2023(16) Uiso 1 1 d D
C1S C 0.4247(12) 1.1670(9) 1.5407(17) 0.2023(16) Uiso 1 1 d D
H1S H 0.3943 1.1756 1.5819 0.243 Uiso 1 1 calc R

loop_
_atom_site_aniso_label
_atom_site_aniso_U_11
_atom_site_aniso_U_22
_atom_site_aniso_U_33
_atom_site_aniso_U_23
_atom_site_aniso_U_13
_atom_site_aniso_U_12
Os1 0.01590(13) 0.02060(15) 0.01974(14) 0.00070(8) 0.00719(10) 0.00029(8)
P1 0.0161(7) 0.0277(9) 0.0186(7) 0.0008(5) 0.0050(6) 0.0002(6)
P2 0.0212(7) 0.0220(8) 0.0253(8) -0.0004(6) 0.0088(6) 0.0001(6)
P3 0.0188(7) 0.0305(9) 0.0236(8) 0.0003(6) 0.0105(6) -0.0015(6)
C6 0.020(3) 0.020(3) 0.022(3) 0.003(2) 0.003(2) 0.003(2)
C10 0.011(3) 0.036(3) 0.012(3) 0.003(2) -0.009(2) -0.003(2)
C1 0.025(3) 0.012(3) 0.028(3) 0.002(2) 0.014(2) -0.003(2)
C115 0.018(3) 0.061(5) 0.029(4) 0.010(3) 0.003(3) 0.008(3)
C8 0.015(3) 0.018(3) 0.034(3) 0.005(2) 0.011(2) 0.011(2)
C222 0.036(4) 0.031(4) 0.038(4) -0.001(3) 0.016(3) -0.005(3)
C9 0.006(2) 0.034(3) 0.021(3) 0.005(2) -0.004(2) 0.004(2)
C7 0.020(3) 0.013(3) 0.034(3) 0.003(2) 0.012(2) 0.008(2)
C113 0.042(4) 0.036(4) 0.035(4) 0.003(3) 0.012(3) 0.002(3)
C11 0.021(3) 0.025(3) 0.011(2) 0.007(2) 0.003(2) 0.006(2)
C211 0.032(3) 0.025(3) 0.025(3) -0.002(2) 0.013(3) 0.003(3)
C311 0.021(3) 0.034(4) 0.019(3) -0.003(2) 0.006(2) 0.003(3)
C2 0.015(3) 0.032(3) 0.020(3) -0.005(2) 0.007(2) -0.002(2)
C231 0.022(3) 0.025(3) 0.032(3) -0.002(2) 0.001(3) 0.002(2)
C331 0.022(3) 0.038(4) 0.028(3) 0.006(3) 0.012(3) -0.002(3)
C123 0.026(3) 0.039(4) 0.041(4) 0.004(3) 0.002(3) -0.007(3)
C111 0.027(3) 0.037(4) 0.020(3) 0.003(2) 0.009(2) 0.001(3)
C332 0.027(3) 0.048(5) 0.037(4) 0.005(3) 0.015(3) 0.004(3)
C5 0.026(3) 0.022(3) 0.033(3) 0.007(2) 0.013(3) -0.002(3)
C116 0.022(3) 0.028(3) 0.033(3) 0.004(3) 0.012(3) 0.000(3)
C232 0.040(4) 0.028(4) 0.032(4) -0.005(3) 0.007(3) 0.001(3)
C121 0.020(3) 0.030(4) 0.027(3) 0.000(2) 0.003(2) 0.001(3)
C132 0.036(4) 0.056(5) 0.028(4) 0.005(3) 0.012(3) 0.002(4)
C323 0.037(4) 0.054(5) 0.039(4) 0.015(3) 0.022(3) 0.009(4)
C321 0.024(3) 0.035(4) 0.029(3) 0.002(3) 0.014(3) -0.001(3)
C322 0.033(3) 0.041(4) 0.028(3) 0.003(3) 0.016(3) 0.004(3)
C3 0.026(3) 0.030(3) 0.023(3) 0.002(2) 0.013(2) -0.002(3)
C212 0.028(3) 0.033(4) 0.027(3) 0.003(3) 0.011(3) 0.004(3)
C316 0.031(3) 0.039(4) 0.037(4) -0.002(3) 0.017(3) -0.002(3)
C122 0.026(3) 0.032(4) 0.033(4) -0.003(3) 0.006(3) -0.002(3)
C216 0.040(4) 0.033(4) 0.039(4) -0.002(3) 0.011(3) 0.006(3)
C131 0.027(3) 0.038(4) 0.022(3) 0.001(3) 0.009(3) -0.001(3)
C136 0.033(4) 0.068(6) 0.032(4) 0.006(3) 0.016(3) 0.007(4)
C312 0.039(4) 0.038(4) 0.031(4) -0.003(3) 0.020(3) -0.007(3)
C213 0.033(4) 0.046(4) 0.034(4) 0.007(3) 0.016(3) 0.016(3)
C112 0.029(3) 0.028(4) 0.030(3) 0.003(3) 0.013(3) 0.000(3)
C221 0.035(3) 0.026(3) 0.032(3) 0.002(3) 0.018(3) -0.003(3)
C4 0.045(4) 0.023(3) 0.044(4) 0.002(3) 0.030(3) -0.003(3)
C336 0.031(3) 0.048(5) 0.029(3) -0.004(3) 0.014(3) -0.005(3)
C236 0.027(3) 0.033(4) 0.046(4) -0.007(3) 0.003(3) -0.003(3)
C125 0.041(4) 0.039(4) 0.040(4) -0.015(3) 0.007(3) 0.005(3)
C126 0.035(4) 0.034(4) 0.032(4) -0.011(3) 0.014(3) -0.003(3)
C324 0.054(5) 0.038(4) 0.058(5) 0.019(4) 0.035(4) 0.012(4)
C315 0.042(4) 0.045(5) 0.039(4) -0.012(3) 0.020(3) 0.001(3)
C124 0.030(4) 0.032(4) 0.052(5) -0.006(3) 0.002(3) 0.001(3)
C226 0.066(5) 0.036(4) 0.055(5) 0.006(3) 0.042(4) 0.005(4)
C334 0.021(3) 0.088(7) 0.035(4) 0.009(4) 0.001(3) -0.008(4)
C326 0.035(4) 0.043(4) 0.036(4) 0.001(3) 0.020(3) -0.001(3)
C335 0.030(4) 0.065(5) 0.034(4) -0.009(4) 0.005(3) -0.017(4)
C114 0.036(4) 0.043(4) 0.040(4) 0.010(3) 0.008(3) 0.011(3)
C214 0.053(5) 0.041(5) 0.042(4) -0.001(3) 0.020(4) 0.023(4)
C233 0.055(5) 0.036(4) 0.030(4) -0.006(3) 0.002(3) 0.011(4)
C133 0.055(5) 0.058(5) 0.028(4) 0.008(3) 0.020(3) 0.007(4)
C333 0.027(4) 0.065(6) 0.037(4) 0.009(4) 0.005(3) 0.006(4)
C134 0.048(5) 0.071(6) 0.033(4) 0.002(4) 0.025(4) -0.005(4)
C313 0.058(5) 0.038(4) 0.047(4) -0.007(3) 0.031(4) -0.007(4)
C314 0.062(5) 0.035(4) 0.044(4) -0.010(3) 0.025(4) 0.001(4)
C224 0.070(6) 0.044(5) 0.049(5) 0.007(4) 0.036(4) -0.018(4)
C215 0.058(5) 0.037(4) 0.039(4) -0.009(3) 0.011(4) 0.017(4)
C223 0.054(5) 0.037(4) 0.049(4) 0.011(3) 0.024(4) -0.008(4)
C225 0.061(5) 0.042(5) 0.077(6) 0.005(4) 0.050(5) -0.003(4)
C325 0.050(5) 0.030(4) 0.065(5) 0.005(3) 0.036(4) -0.005(3)
C135 0.043(5) 0.079(6) 0.048(5) 0.006(4) 0.029(4) 0.006(4)
F4 0.042(2) 0.062(3) 0.041(2) 0.000(2) 0.018(2) -0.004(2)
O1 0.046(3) 0.034(3) 0.046(3) -0.008(2) 0.025(2) -0.004(2)
F3 0.087(4) 0.050(3) 0.046(3) 0.002(2) 0.020(3) -0.012(3)
F2 0.030(2) 0.149(6) 0.038(3) 0.022(3) 0.011(2) 0.022(3)
F1 0.058(3) 0.065(4) 0.085(4) -0.010(3) 0.044(3) 0.012(3)
O2 0.082(5) 0.041(3) 0.082(4) -0.031(3) 0.057(4) -0.028(3)
C12 0.026(3) 0.029(4) 0.039(4) 0.002(3) 0.014(3) -0.004(3)
C13 0.035(4) 0.025(4) 0.042(4) -0.007(3) 0.015(3) -0.004(3)
C235 0.029(4) 0.038(5) 0.073(6) -0.011(4) 0.007(4) -0.001(3)
C234 0.042(4) 0.034(4) 0.044(4) -0.013(3) -0.009(3) 0.006(3)
B1 0.033(4) 0.052(5) 0.035(4) -0.001(4) 0.012(4) 0.007(4)
C15 0.112(10) 0.053(6) 0.095(8) -0.001(6) 0.063(8) 0.019(6)
C14 0.089(8) 0.056(6) 0.087(7) -0.039(5) 0.060(6) -0.021(6)
F8 0.083(5) 0.185(9) 0.115(6) -0.017(6) 0.053(5) -0.058(6)
B2 0.056(6) 0.044(6) 0.070(7) -0.008(5) 0.030(5) -0.014(5)
F7 0.115(8) 0.253(14) 0.43(2) -0.282(16) 0.141(11) -0.081(8)
F6 0.088(6) 0.48(2) 0.154(9) -0.117(13) 0.067(6) -0.154(11)
F5 0.39(2) 0.130(10) 0.295(19) 0.115(12) 0.192(18) 0.085(13)

loop_
_atom_type_symbol
_atom_type_description
_atom_type_scat_dispersion_real
_atom_type_scat_dispersion_imag
_atom_type_scat_source
C C 0.0033 0.0016 'International Tables Vol C Tables 4.2.6.8 and 6.1.1.4'
H H 0.0000 0.0000 'International Tables Vol C Tables 4.2.6.8 and 6.1.1.4'
B B 0.0013 0.0007 'International Tables Vol C Tables 4.2.6.8 and 6.1.1.4'
Cl Cl 0.1484 0.1585 'International Tables Vol C Tables 4.2.6.8 and 6.1.1.4'
F F 0.0171 0.0103 'International Tables Vol C Tables 4.2.6.8 and 6.1.1.4'
O O 0.0106 0.0060 'International Tables Vol C Tables 4.2.6.8 and 6.1.1.4'
Os Os -1.2165 7.6030 'International Tables Vol C Tables 4.2.6.8 and 6.1.1.4'
P P 0.1023 0.0942 'International Tables Vol C Tables 4.2.6.8 and 6.1.1.4'

loop_
_geom_angle_atom_site_label_1
_geom_angle_atom_site_label_2
_geom_angle_atom_site_label_3
_geom_angle
C1 Os1 C11 76.7(2)
C1 Os1 C10 96.3(2)
C11 Os1 C10 36.8(2)
C1 Os1 C7 124.8(2)
C11 Os1 C7 66.2(2)
C10 Os1 C7 77.7(2)
C1 Os1 C9 132.3(2)
C11 Os1 C9 65.3(2)
C10 Os1 C9 36.4(2)
C7 Os1 C9 64.3(2)
C1 Os1 C8 153.1(2)
C11 Os1 C8 77.1(2)
C10 Os1 C8 65.4(2)
C7 Os1 C8 35.5(2)
C9 Os1 C8 35.7(2)
C1 Os1 C6 92.0(2)
C11 Os1 C6 37.3(2)
C10 Os1 C6 65.6(2)
C7 Os1 C6 35.2(2)
C9 Os1 C6 75.2(2)
C8 Os1 C6 63.1(2)
C1 Os1 P2 91.11(15)
C11 Os1 P2 124.21(16)
C10 Os1 P2 93.48(18)
C7 Os1 P2 143.53(16)
C9 Os1 P2 87.54(17)
C8 Os1 P2 108.71(15)
C6 Os1 P2 159.09(15)
C1 Os1 P1 92.17(17)
C11 Os1 P1 138.18(16)
C10 Os1 P1 167.34(18)
C7 Os1 P1 89.74(16)
C9 Os1 P1 135.44(16)
C8 Os1 P1 103.32(16)
C6 Os1 P1 104.77(15)
P2 Os1 P1 95.76(5)
C131 P1 C121 101.2(3)
C131 P1 C111 100.6(3)
C121 P1 C111 104.2(3)
C131 P1 Os1 120.5(2)
C121 P1 Os1 110.8(2)
C111 P1 Os1 117.2(2)
C221 P2 C211 103.0(3)
C221 P2 C231 102.6(3)
C211 P2 C231 99.0(3)
C221 P2 Os1 115.3(2)
C211 P2 Os1 124.2(2)
C231 P2 Os1 109.8(2)
C2 P3 C311 111.8(3)
C2 P3 C331 107.5(3)
C311 P3 C331 107.4(3)
C2 P3 C321 110.7(3)
C311 P3 C321 106.9(3)
C331 P3 C321 112.5(3)
C7 C6 C11 117.7(5)
C7 C6 C5 134.0(6)
C11 C6 C5 108.3(5)
C7 C6 Os1 69.9(3)
C11 C6 Os1 66.0(3)
C5 C6 Os1 133.3(4)
C11 C10 C9 117.4(5)
C11 C10 Os1 69.0(3)
C9 C10 Os1 72.4(3)
C2 C1 Os1 118.9(5)
C114 C115 C116 121.0(7)
C7 C8 C9 118.6(6)
C7 C8 Os1 70.1(3)
C9 C8 Os1 70.2(3)
C223 C222 C221 120.0(7)
C8 C9 C10 122.3(6)
C8 C9 Os1 74.1(3)
C10 C9 Os1 71.2(3)
C6 C7 C8 121.5(6)
C6 C7 Os1 74.9(3)
C8 C7 Os1 74.5(3)
C112 C113 C114 120.0(7)
C10 C11 C6 121.1(5)
C10 C11 C3 128.6(5)
C6 C11 C3 110.1(5)
C10 C11 Os1 74.2(3)
C6 C11 Os1 76.6(3)
C3 C11 Os1 116.2(4)
C212 C211 C216 118.0(6)
C212 C211 P2 123.7(5)
C216 C211 P2 118.1(5)
C312 C311 C316 119.2(6)
C312 C311 P3 120.2(5)
C316 C311 P3 120.3(5)
C1 C2 C3 119.9(5)
C1 C2 P3 119.9(5)
C3 C2 P3 120.1(4)
C232 C231 C236 119.8(6)
C232 C231 P2 117.7(5)
C236 C231 P2 122.5(6)
C332 C331 C336 120.4(7)
C332 C331 P3 121.1(6)
C336 C331 P3 118.3(6)
C122 C123 C124 120.2(7)
C116 C111 C112 119.8(6)
C116 C111 P1 122.0(5)
C112 C111 P1 118.2(5)
C333 C332 C331 119.3(7)
C12 C5 C6 132.2(6)
C12 C5 C4 120.5(6)
C6 C5 C4 106.7(5)
C111 C116 C115 118.7(6)
C231 C232 C233 120.2(7)
C126 C121 C122 118.7(6)
C126 C121 P1 122.0(5)
C122 C121 P1 119.3(5)
C133 C132 C131 122.0(7)
C322 C323 C324 120.0(7)
C326 C321 C322 121.1(6)
C326 C321 P3 122.7(5)
C322 C321 P3 116.2(5)
C323 C322 C321 118.9(7)
C2 C3 C11 107.0(5)
C2 C3 C4 111.7(5)
C11 C3 C4 102.7(5)
C211 C212 C213 120.6(7)
C315 C316 C311 120.9(7)
C123 C122 C121 120.6(7)
C215 C216 C211 121.6(7)
C132 C131 C136 117.1(6)
C132 C131 P1 121.7(5)
C136 C131 P1 121.0(5)
C131 C136 C135 121.0(7)
C311 C312 C313 120.4(6)
C214 C213 C212 120.7(7)
C113 C112 C111 120.9(7)
C222 C221 C226 118.8(6)
C222 C221 P2 122.7(5)
C226 C221 P2 118.4(5)
C5 C4 C3 107.3(5)
C335 C336 C331 118.6(8)
C231 C236 C235 119.5(8)
C124 C125 C126 120.6(7)
C121 C126 C125 120.6(7)
C325 C324 C323 119.9(7)
C316 C315 C314 119.8(7)
C125 C124 C123 119.2(7)
C221 C226 C225 120.6(8)
C333 C334 C335 120.1(7)
C321 C326 C325 118.6(7)
C336 C335 C334 120.7(8)
C115 C114 C113 119.5(7)
C213 C214 C215 119.2(7)
C234 C233 C232 120.0(8)
C134 C133 C132 119.5(7)
C334 C333 C332 120.8(8)
C135 C134 C133 120.7(7)
C314 C313 C312 119.9(7)
C313 C314 C315 119.7(7)
C225 C224 C223 120.1(7)
C216 C215 C214 119.9(7)
C222 C223 C224 120.7(8)
C224 C225 C226 119.7(8)
C324 C325 C326 121.4(8)
C134 C135 C136 119.7(8)
C13 O2 C14 115.4(7)
C5 C12 C13 128.8(6)
O1 C13 O2 123.8(7)
O1 C13 C12 126.5(6)
O2 C13 C12 109.7(6)
C234 C235 C236 120.4(8)
C233 C234 C235 120.1(7)
F1 B1 F2 110.7(7)
F1 B1 F3 108.7(7)
F2 B1 F3 109.4(8)
F1 B1 F4 110.8(8)
F2 B1 F4 108.8(7)
F3 B1 F4 108.4(7)
O2 C14 C15 109.9(9)
F7 B2 F5 108.0(15)
F7 B2 F6 114.4(12)
F5 B2 F6 106.9(14)
F7 B2 F8 113.4(11)
F5 B2 F8 100.5(12)
F6 B2 F8 112.3(10)
Cl3 C1S Cl1 127.9(15)
Cl3 C1S Cl2 98.4(12)
Cl1 C1S Cl2 117.4(14)

loop_
_geom_bond_atom_site_label_1
_geom_bond_atom_site_label_2
_geom_bond_distance
Os1 C1 2.073(6)
Os1 C11 2.193(5)
Os1 C10 2.261(5)
Os1 C7 2.271(5)
Os1 C9 2.277(5)
Os1 C8 2.327(6)
Os1 C6 2.335(6)
Os1 P2 2.3631(17)
Os1 P1 2.3746(15)
P1 C131 1.827(7)
P1 C121 1.833(7)
P1 C111 1.847(7)
P2 C221 1.831(7)
P2 C211 1.846(7)
P2 C231 1.854(6)
P3 C2 1.794(6)
P3 C311 1.796(7)
P3 C331 1.803(7)
P3 C321 1.809(7)
C6 C7 1.393(9)
C6 C11 1.455(8)
C6 C5 1.485(8)
C10 C11 1.406(9)
C10 C9 1.417(9)
C1 C2 1.360(8)
C115 C114 1.374(11)
C115 C116 1.419(9)
C8 C7 1.402(8)
C8 C9 1.413(9)
C222 C223 1.377(10)
C222 C221 1.389(10)
C113 C112 1.381(10)
C113 C114 1.386(11)
C11 C3 1.509(8)
C211 C212 1.389(9)
C211 C216 1.403(10)
C311 C312 1.386(10)
C311 C316 1.401(9)
C2 C3 1.502(9)
C231 C232 1.383(10)
C231 C236 1.383(10)
C331 C332 1.387(10)
C331 C336 1.403(10)
C123 C122 1.392(10)
C123 C124 1.398(11)
C111 C116 1.379(9)
C111 C112 1.394(9)
C332 C333 1.384(10)
C5 C12 1.326(9)
C5 C4 1.528(9)
C232 C233 1.400(10)
C121 C126 1.390(9)
C121 C122 1.400(10)
C132 C133 1.387(10)
C132 C131 1.388(9)
C323 C322 1.392(10)
C323 C324 1.402(12)
C321 C326 1.390(10)
C321 C322 1.398(9)
C3 C4 1.543(9)
C212 C213 1.398(9)
C316 C315 1.361(10)
C216 C215 1.375(10)
C131 C136 1.390(10)
C136 C135 1.407(11)
C312 C313 1.387(10)
C213 C214 1.381(11)
C221 C226 1.392(11)
C336 C335 1.384(10)
C236 C235 1.402(11)
C125 C124 1.384(12)
C125 C126 1.398(10)
C324 C325 1.365(12)
C315 C314 1.408(12)
C226 C225 1.394(11)
C334 C333 1.365(13)
C334 C335 1.385(13)
C326 C325 1.394(10)
C214 C215 1.399(12)
C233 C234 1.371(12)
C133 C134 1.371(12)
C134 C135 1.361(12)
C313 C314 1.387(11)
C224 C225 1.362(12)
C224 C223 1.385(13)
F4 B1 1.399(10)
O1 C13 1.208(9)
F3 B1 1.393(11)
F2 B1 1.377(10)
F1 B1 1.369(10)
O2 C13 1.319(9)
O2 C14 1.455(10)
C12 C13 1.466(10)
C235 C234 1.375(13)
C15 C14 1.496(16)
F8 B2 1.359(13)
B2 F7 1.231(13)
B2 F5 1.266(16)
B2 F6 1.295(14)
Cl1 C1S 1.684(19)
Cl2 C1S 1.71(2)
Cl3 C1S 1.628(19)
